data_1565113
loop_
_publ_author_name
'Huang, Zhong-Hui'
'Liang, Xiao'
'Li, Chan-Juan'
'Gu, Qiong'
'Ma, Xuan'
'Qi, Shu-Hua'

_publ_section_title
;
 Talaromynoids A-I, Highly Oxygenated Meroterpenoids from the
 Marine-Derived Fungus <i>Talaromyces purpureogenus</i> SCSIO 41517 and
 Their Lipid Accumulation Inhibitory Activities.
;
_journal_issue 10
_journal_name_full 'Journal of natural products'
_journal_page_first 2727
_journal_page_last 2737
_journal_paper_doi 10.1021/acs.jnatprod.1c00681
_journal_volume 84
_journal_year 2021
_chemical_absolute_configuration ad
_chemical_formula_moiety 'C26 H32 O9, C H4 O'
_chemical_formula_sum 'C27 H36 O10'
_chemical_formula_weight 520.56
_space_group_crystal_system monoclinic
_space_group_IT_number 4
_space_group_name_Hall 'P 2yb'
_space_group_name_H-M_alt 'P 1 21 1'
_atom_sites_solution_hydrogens mixed
_atom_sites_solution_primary dual
_audit_creation_date 2019-03-26
_audit_creation_method
;
Olex2 1.2
(compiled 2018.05.29 svn.r3508 for OlexSys, GUI svn.r5506)
;
_cell_angle_alpha 90
_cell_angle_beta 104.6360(10)
_cell_angle_gamma 90
_cell_formula_units_Z 2
_cell_length_a 8.32300(10)
_cell_length_b 13.9278(2)
_cell_length_c 11.0616(2)
_cell_measurement_reflns_used 10981
_cell_measurement_temperature 99.9(5)
_cell_measurement_theta_max 73.5260
_cell_measurement_theta_min 5.2120
_cell_volume 1240.66(3)
_computing_cell_refinement 'CrysAlisPro 1.171.39.33c (Rigaku OD, 2017)'
_computing_data_collection 'CrysAlisPro 1.171.39.33c (Rigaku OD, 2017)'
_computing_data_reduction 'CrysAlisPro 1.171.39.33c (Rigaku OD, 2017)'
_computing_molecular_graphics 'Olex2 (Dolomanov et al., 2009)'
_computing_publication_material 'Olex2 (Dolomanov et al., 2009)'
_computing_structure_refinement 'ShelXL (Sheldrick, 2015)'
_computing_structure_solution 'ShelXT (Sheldrick, 2015)'
_diffrn_ambient_environment N~2~
_diffrn_ambient_temperature 99.9(5)
_diffrn_detector 'Pilatus3R 200K-A'
_diffrn_measured_fraction_theta_full 1.000
_diffrn_measured_fraction_theta_max 0.982
_diffrn_measurement_details
;
List of Runs (angles in degrees, time in seconds):

  # Type    Start    End  Width  t~exp~   \w     \q     \k     \f   Frames
--------------------------------------------------------------------------
  1  \w    -26.00  28.00   0.50    0.50    --    0.00 -82.00  30.00  108
  2  \w    -23.00   3.00   0.50    0.50    --    0.00 -82.00-120.00   52
  3  \w    -28.00  27.00   0.50    0.50    --    0.00 -82.00-150.00  110
  4  \w    -32.00  31.00   0.50    0.50    --    0.00 -82.00 -60.00  126
  5  \w    -28.00  31.00   0.50    0.50    --    0.00 -82.00 150.00  118
  6  \w     76.00 173.00   0.50    2.00    --   95.20  15.00 -60.00  194
  7  \w    118.00 144.00   0.50    2.00    --   95.20  45.00  90.00   52
  8  \w      7.00  49.00   0.50    2.00    --   95.20 -77.00   0.00   84
  9  \w     16.00 111.00   0.50    2.00    --   95.20 -61.00  30.00  190
 10  \w     82.00 137.00   0.50    2.00    --   95.20  77.00  60.00  110
 11  \w      8.00  49.00   0.50    2.00    --   95.20 -30.00 120.00   82
 12  \w     76.00 181.00   0.50    2.00    --   95.20  45.00  60.00  210
 13  \w     76.00 102.00   0.50    2.00    --   95.20  45.00  90.00   52
 14  \w     79.00 104.00   0.50    2.00    --   95.20  61.00-120.00   50
 15  \w     80.00 156.00   0.50    2.00    --   95.20  45.00 120.00  152
 16  \w      6.00 123.00   0.50    2.00    --   95.20 -77.00  30.00  234
 17  \w    109.00 146.00   0.50    2.00    --   95.20  61.00-120.00   74
 18  \w     76.00 176.00   0.50    2.00    --   95.20  45.00 150.00  200
 19  \w      6.00 119.00   0.50    2.00    --   95.20 -15.00   0.00  226
 20  \w    149.00 178.00   0.50    2.00    --   95.20  77.00  60.00   58
 21  \w    109.00 149.00   0.50    2.00    --   95.20  15.00  60.00   80
;
_diffrn_measurement_device 'four-circle diffractometer'
_diffrn_measurement_device_type 'XtaLAB Pro: Kappa single'
_diffrn_measurement_method '\w scans'
_diffrn_orient_matrix_type 'CrysAlisPro convention (1999,Acta A55,543-557)'
_diffrn_orient_matrix_UB_11 -0.1687684000
_diffrn_orient_matrix_UB_12 0.0186429000
_diffrn_orient_matrix_UB_13 -0.0932426000
_diffrn_orient_matrix_UB_21 0.0652626000
_diffrn_orient_matrix_UB_22 0.0966169000
_diffrn_orient_matrix_UB_23 -0.0360541000
_diffrn_orient_matrix_UB_31 0.0618883000
_diffrn_orient_matrix_UB_32 -0.0505341000
_diffrn_orient_matrix_UB_33 -0.1036426000
_diffrn_radiation_monochromator graphite
_diffrn_radiation_probe x-ray
_diffrn_radiation_type CuK\a
_diffrn_radiation_wavelength 1.54184
_diffrn_reflns_av_R_equivalents 0.0290
_diffrn_reflns_av_unetI/netI 0.0255
_diffrn_reflns_Laue_measured_fraction_full 1.000
_diffrn_reflns_Laue_measured_fraction_max 0.982
_diffrn_reflns_limit_h_max 10
_diffrn_reflns_limit_h_min -10
_diffrn_reflns_limit_k_max 17
_diffrn_reflns_limit_k_min -16
_diffrn_reflns_limit_l_max 13
_diffrn_reflns_limit_l_min -13
_diffrn_reflns_number 11578
_diffrn_reflns_point_group_measured_fraction_full 0.997
_diffrn_reflns_point_group_measured_fraction_max 0.964
_diffrn_reflns_theta_full 67.684
_diffrn_reflns_theta_max 73.979
_diffrn_reflns_theta_min 5.212
_diffrn_source 'Rotating-anode X-ray tube'
_diffrn_source_type 'MicroMax 007 (Cu) X-ray Source'
_exptl_absorpt_coefficient_mu 0.885
_exptl_absorpt_correction_T_max 1.00000
_exptl_absorpt_correction_T_min 0.82341
_exptl_absorpt_correction_type multi-scan
_exptl_absorpt_process_details
;
CrysAlisPro 1.171.39.33c (Rigaku Oxford Diffraction, 2017)
Empirical absorption correction using spherical harmonics,
 implemented in SCALE3 ABSPACK scaling algorithm.
;
_exptl_crystal_colour 'clear light colourless'
_exptl_crystal_colour_lustre clear
_exptl_crystal_colour_modifier light
_exptl_crystal_colour_primary colourless
_exptl_crystal_density_diffrn 1.393
_exptl_crystal_description block
_exptl_crystal_F_000 556
_exptl_crystal_size_max 0.2
_exptl_crystal_size_mid 0.1
_exptl_crystal_size_min 0.08
_refine_diff_density_max 0.473
_refine_diff_density_min -0.232
_refine_diff_density_rms 0.045
_refine_ls_abs_structure_details
;
 Flack x determined using 2185 quotients [(I+)-(I-)]/[(I+)+(I-)]
 (Parsons, Flack and Wagner, Acta Cryst. B69 (2013) 249-259).
;
_refine_ls_abs_structure_Flack -0.06(10)
_refine_ls_extinction_method none
_refine_ls_goodness_of_fit_ref 1.081
_refine_ls_hydrogen_treatment mixed
_refine_ls_matrix_type full
_refine_ls_number_parameters 347
_refine_ls_number_reflns 4843
_refine_ls_number_restraints 1
_refine_ls_restrained_S_all 1.081
_refine_ls_R_factor_all 0.0356
_refine_ls_R_factor_gt 0.0352
_refine_ls_shift/su_max 0.001
_refine_ls_shift/su_mean 0.000
_refine_ls_structure_factor_coef Fsqd
_refine_ls_weighting_details 'w=1/[\s^2^(Fo^2^)+(0.0589P)^2^+0.3398P] where P=(Fo^2^+2Fc^2^)/3'
_refine_ls_weighting_scheme calc
_refine_ls_wR_factor_gt 0.0962
_refine_ls_wR_factor_ref 0.0964
_reflns_Friedel_coverage 0.882
_reflns_Friedel_fraction_full 0.994
_reflns_Friedel_fraction_max 0.945
_reflns_number_gt 4753
_reflns_number_total 4843
_reflns_threshold_expression 'I > 2\s(I)'
_cod_data_source_file np1c00681_si_002.cif
_cod_data_source_block liangxiao_lx-t-6_collect
_cod_database_code 1565113
_shelx_shelxl_version_number 2014/7
_chemical_oxdiff_formula 'C48 H72 N6 O20 '
_shelx_space_group_comment
;
The symmetry employed for this shelxl refinement is uniquely defined
by the following loop, which should always be used as a source of
symmetry information in preference to the above space-group names.
They are only intended as comments.
;
_shelx_estimated_absorpt_t_max 0.933
_shelx_estimated_absorpt_t_min 0.843
_reflns_odcompleteness_completeness 99.91
_reflns_odcompleteness_iscentric 1
_reflns_odcompleteness_theta 66.97
_olex2_refinement_description
;
1. Fixed Uiso
 At 1.2 times of:
  All C(H) groups, All C(H,H) groups
 At 1.5 times of:
  All C(H,H,H) groups, All O(H) groups
2.a Ternary CH refined with riding coordinates:
 C14(H14), C5(H5), C23(H23), C22(H22)
2.b Secondary CH2 refined with riding coordinates:
 C2(H2A,H2B), C6(H6A,H6B), C13(H13A,H13B)
2.c Idealised Me refined as rotating group:
 C24(H24A,H24B,H24C), C21(H21A,H21B,H21C), C18(H18A,H18B,H18C), C19(H19A,H19B,
 H19C), C25(H25A,H25B,H25C), C17(H17A,H17B,H17C), C26(H26A,H26B,H26C), C27(H27A,
 H27B,H27C)
2.d Idealised tetrahedral OH refined as rotating group:
 O2(H2)
;
_olex2_submission_special_instructions 'No special instructions were received'
_oxdiff_exptl_absorpt_empirical_details
;
Empirical correction (ABSPACK) includes:
- Absorption correction using spherical harmonics
- Frame scaling
;
_oxdiff_exptl_absorpt_empirical_full_max 1.573
_oxdiff_exptl_absorpt_empirical_full_min 0.687

loop_
_space_group_symop_operation_xyz
'x, y, z'
'-x, y+1/2, -z'

loop_
_atom_site_label
_atom_site_type_symbol
_atom_site_fract_x
_atom_site_fract_y
_atom_site_fract_z
_atom_site_U_iso_or_equiv
_atom_site_adp_type
_atom_site_occupancy
_atom_site_site_symmetry_order
_atom_site_calc_flag
_atom_site_refinement_flags_posn
_atom_site_refinement_flags_adp
_atom_site_refinement_flags_occupancy
_atom_site_disorder_assembly
_atom_site_disorder_group
O9 O 0.0393(2) 0.39765(13) 0.14404(16) 0.0231(4) Uani 1 1 d . . . . .
O5 O 0.0839(2) 0.46090(12) 0.46635(16) 0.0208(4) Uani 1 1 d . . . . .
O4 O 0.1756(2) 0.57826(12) 0.76199(15) 0.0195(4) Uani 1 1 d . . . . .
O2 O 0.2979(2) 0.41147(13) 0.85177(16) 0.0233(4) Uani 1 1 d . . . . .
H2 H 0.3867 0.3829 0.8635 0.035 Uiso 1 1 calc GR . . . .
O6 O 0.3036(2) 0.33570(13) 0.18295(18) 0.0237(4) Uani 1 1 d . . . . .
O3 O 0.2755(3) 0.65635(14) 0.94019(17) 0.0272(4) Uani 1 1 d . . . . .
O7 O 0.5319(2) 0.30625(14) 0.33452(19) 0.0286(4) Uani 1 1 d . . . . .
O10 O -0.0965(2) 0.62182(14) 0.24613(18) 0.0285(4) Uani 1 1 d . . . . .
O8 O 0.0556(2) 0.63945(15) 0.10764(18) 0.0282(4) Uani 1 1 d . . . . .
O1 O 0.5868(3) 0.31243(19) 0.9179(2) 0.0406(6) Uani 1 1 d . . . . .
C1 C 0.3022(3) 0.61255(18) 0.8522(2) 0.0209(5) Uani 1 1 d . . . . .
C10 C 0.0932(3) 0.46437(18) 0.3439(2) 0.0178(5) Uani 1 1 d . . . . .
C9 C 0.0287(3) 0.39200(18) 0.2689(2) 0.0197(5) Uani 1 1 d . . . . .
C8 C 0.4402(3) 0.36400(19) 0.2710(2) 0.0215(5) Uani 1 1 d . . . . .
C16 C 0.2173(3) 0.41166(18) 0.7205(2) 0.0200(5) Uani 1 1 d . . . . .
C2 C 0.4655(3) 0.59354(18) 0.8235(2) 0.0207(5) Uani 1 1 d . . . . .
H2A H 0.5316 0.5486 0.8827 0.025 Uiso 1 1 calc R . . . .
H2B H 0.5280 0.6525 0.8244 0.025 Uiso 1 1 calc R . . . .
C12 C 0.2853(3) 0.60326(18) 0.4045(2) 0.0174(5) Uani 1 1 d . . . . .
C3 C 0.4156(3) 0.55103(17) 0.6942(2) 0.0182(5) Uani 1 1 d . . . . .
C20 C 0.0297(3) 0.60714(18) 0.2141(2) 0.0221(5) Uani 1 1 d . . . . .
C15 C 0.2361(3) 0.51673(17) 0.6741(2) 0.0177(5) Uani 1 1 d . . . . .
C14 C 0.1141(3) 0.54383(17) 0.5473(2) 0.0181(5) Uani 1 1 d . . . . .
H14 H 0.0081 0.5608 0.5650 0.022 Uiso 1 1 calc R . . . .
C5 C 0.4239(3) 0.53092(17) 0.4733(2) 0.0175(5) Uani 1 1 d . . . . .
H5 H 0.3679 0.4695 0.4773 0.021 Uiso 1 1 calc R . . . .
C23 C 0.2000(3) 0.41744(19) 0.1320(2) 0.0216(5) Uani 1 1 d . . . . .
H23 H 0.1970 0.4246 0.0433 0.026 Uiso 1 1 calc R . . . .
C6 C 0.5470(3) 0.51344(18) 0.3941(2) 0.0192(5) Uani 1 1 d . . . . .
H6A H 0.6323 0.4692 0.4374 0.023 Uiso 1 1 calc R . . . .
H6B H 0.6005 0.5735 0.3830 0.023 Uiso 1 1 calc R . . . .
C13 C 0.1720(3) 0.63119(17) 0.4880(2) 0.0179(5) Uani 1 1 d . . . . .
H13A H 0.2314 0.6741 0.5533 0.021 Uiso 1 1 calc R . . . .
H13B H 0.0762 0.6654 0.4387 0.021 Uiso 1 1 calc R . . . .
C24 C 0.5705(3) 0.4878(2) 0.1737(2) 0.0242(5) Uani 1 1 d . . . . .
H24A H 0.6797 0.4628 0.2093 0.036 Uiso 1 1 calc GR . . . .
H24B H 0.5776 0.5552 0.1579 0.036 Uiso 1 1 calc GR . . . .
H24C H 0.5222 0.4551 0.0966 0.036 Uiso 1 1 calc GR . . . .
C4 C 0.5019(3) 0.56040(18) 0.6078(2) 0.0191(5) Uani 1 1 d . . . . .
C22 C 0.2820(3) 0.50685(17) 0.2040(2) 0.0186(5) Uani 1 1 d . . . . .
H22 H 0.2882 0.5571 0.1433 0.022 Uiso 1 1 calc R . . . .
C21 C -0.0577(3) 0.3054(2) 0.2982(3) 0.0267(6) Uani 1 1 d . . . . .
H21A H -0.1639 0.2996 0.2392 0.040 Uiso 1 1 calc GR . . . .
H21B H -0.0731 0.3109 0.3811 0.040 Uiso 1 1 calc GR . . . .
H21C H 0.0079 0.2495 0.2933 0.040 Uiso 1 1 calc GR . . . .
C18 C 0.0349(3) 0.38793(19) 0.7098(3) 0.0244(5) Uani 1 1 d . . . . .
H18A H 0.0265 0.3243 0.7411 0.037 Uiso 1 1 calc GR . . . .
H18B H -0.0261 0.3912 0.6238 0.037 Uiso 1 1 calc GR . . . .
H18C H -0.0101 0.4333 0.7577 0.037 Uiso 1 1 calc GR . . . .
C11 C 0.1764(3) 0.54573(17) 0.2922(2) 0.0181(5) Uani 1 1 d . . . . .
C19 C 0.3554(3) 0.69494(18) 0.3620(2) 0.0217(5) Uani 1 1 d . . . . .
H19A H 0.4319 0.7241 0.4321 0.033 Uiso 1 1 calc GR . . . .
H19B H 0.2663 0.7388 0.3284 0.033 Uiso 1 1 calc GR . . . .
H19C H 0.4121 0.6796 0.2990 0.033 Uiso 1 1 calc GR . . . .
C7 C 0.4608(3) 0.47189(18) 0.2658(2) 0.0191(5) Uani 1 1 d . . . . .
C25 C 0.6743(3) 0.6024(2) 0.6388(2) 0.0248(5) Uani 1 1 d . . . . .
H25A H 0.7011 0.6269 0.7226 0.037 Uiso 1 1 calc GR . . . .
H25B H 0.6790 0.6536 0.5817 0.037 Uiso 1 1 calc GR . . . .
H25C H 0.7526 0.5534 0.6318 0.037 Uiso 1 1 calc GR . . . .
C17 C 0.2982(3) 0.33639(18) 0.6549(3) 0.0221(5) Uani 1 1 d . . . . .
H17A H 0.4111 0.3544 0.6603 0.033 Uiso 1 1 calc GR . . . .
H17B H 0.2381 0.3322 0.5687 0.033 Uiso 1 1 calc GR . . . .
H17C H 0.2961 0.2752 0.6944 0.033 Uiso 1 1 calc GR . . . .
C26 C -0.0848(4) 0.6864(2) 0.0229(3) 0.0328(6) Uani 1 1 d . . . . .
H26A H -0.0518 0.7097 -0.0489 0.049 Uiso 1 1 calc GR . . . .
H26B H -0.1214 0.7392 0.0649 0.049 Uiso 1 1 calc GR . . . .
H26C H -0.1740 0.6412 -0.0034 0.049 Uiso 1 1 calc GR . . . .
C27 C 0.7246(4) 0.3641(2) 0.8993(3) 0.0348(6) Uani 1 1 d . . . . .
H27A H 0.6923 0.3994 0.8224 0.052 Uiso 1 1 calc GR . . . .
H27B H 0.8120 0.3201 0.8955 0.052 Uiso 1 1 calc GR . . . .
H27C H 0.7633 0.4079 0.9674 0.052 Uiso 1 1 calc GR . . . .
H1 H 0.619(7) 0.255(5) 0.975(6) 0.088(18) Uiso 1 1 d . . . . .

loop_
_atom_site_aniso_label
_atom_site_aniso_U_11
_atom_site_aniso_U_22
_atom_site_aniso_U_33
_atom_site_aniso_U_23
_atom_site_aniso_U_13
_atom_site_aniso_U_12
O9 0.0248(9) 0.0257(10) 0.0186(8) -0.0027(7) 0.0054(7) -0.0025(7)
O5 0.0282(9) 0.0182(8) 0.0170(8) -0.0015(7) 0.0079(7) -0.0052(7)
O4 0.0252(9) 0.0187(9) 0.0160(8) -0.0006(6) 0.0078(7) 0.0030(7)
O2 0.0302(9) 0.0223(9) 0.0178(8) 0.0036(7) 0.0066(7) 0.0051(8)
O6 0.0266(9) 0.0185(9) 0.0247(9) -0.0038(7) 0.0041(7) 0.0016(7)
O3 0.0378(11) 0.0265(10) 0.0198(9) -0.0038(7) 0.0116(8) 0.0018(8)
O7 0.0318(10) 0.0227(9) 0.0310(10) 0.0024(8) 0.0072(8) 0.0047(8)
O10 0.0253(9) 0.0301(11) 0.0304(10) 0.0010(8) 0.0075(8) 0.0046(8)
O8 0.0273(9) 0.0327(10) 0.0242(9) 0.0086(8) 0.0059(8) 0.0077(8)
O1 0.0342(11) 0.0474(14) 0.0402(13) 0.0145(11) 0.0096(9) 0.0104(10)
C1 0.0298(13) 0.0170(12) 0.0165(11) 0.0012(9) 0.0071(10) 0.0015(10)
C10 0.0191(11) 0.0190(11) 0.0153(11) 0.0022(9) 0.0043(9) 0.0001(9)
C9 0.0220(11) 0.0196(12) 0.0183(11) -0.0008(9) 0.0065(9) -0.0001(10)
C8 0.0246(12) 0.0213(12) 0.0209(12) -0.0026(10) 0.0100(10) 0.0016(10)
C16 0.0258(12) 0.0169(11) 0.0182(11) 0.0033(9) 0.0074(9) 0.0020(9)
C2 0.0251(12) 0.0214(12) 0.0151(11) -0.0008(9) 0.0043(9) -0.0004(10)
C12 0.0191(11) 0.0163(11) 0.0173(10) -0.0018(9) 0.0054(9) 0.0005(9)
C3 0.0217(12) 0.0164(11) 0.0156(11) 0.0010(9) 0.0033(9) 0.0021(9)
C20 0.0243(12) 0.0153(11) 0.0275(13) -0.0031(10) 0.0078(10) -0.0028(10)
C15 0.0221(11) 0.0156(11) 0.0175(11) -0.0017(9) 0.0090(9) 0.0016(9)
C14 0.0206(11) 0.0183(12) 0.0165(11) -0.0024(9) 0.0067(9) 0.0005(9)
C5 0.0189(11) 0.0176(11) 0.0162(11) -0.0011(9) 0.0049(9) -0.0004(9)
C23 0.0245(12) 0.0207(12) 0.0192(11) -0.0009(9) 0.0051(9) 0.0011(10)
C6 0.0188(11) 0.0204(12) 0.0187(11) -0.0008(9) 0.0049(9) 0.0008(10)
C13 0.0207(11) 0.0168(11) 0.0167(10) -0.0003(9) 0.0058(9) 0.0019(9)
C24 0.0256(12) 0.0275(14) 0.0217(12) -0.0011(10) 0.0103(10) 0.0002(10)
C4 0.0203(12) 0.0192(11) 0.0178(11) -0.0004(9) 0.0047(9) 0.0006(9)
C22 0.0231(11) 0.0168(11) 0.0161(11) 0.0003(9) 0.0051(9) 0.0004(9)
C21 0.0296(14) 0.0206(13) 0.0302(14) -0.0017(11) 0.0080(11) -0.0041(11)
C18 0.0287(13) 0.0195(12) 0.0272(13) 0.0059(10) 0.0112(10) -0.0011(10)
C11 0.0217(11) 0.0155(11) 0.0178(11) 0.0008(9) 0.0065(9) -0.0007(9)
C19 0.0244(12) 0.0197(12) 0.0217(12) -0.0007(10) 0.0072(10) -0.0020(10)
C7 0.0226(11) 0.0173(11) 0.0188(11) 0.0004(9) 0.0077(9) 0.0006(9)
C25 0.0211(12) 0.0311(14) 0.0222(12) -0.0054(11) 0.0058(10) -0.0018(11)
C17 0.0277(12) 0.0173(12) 0.0223(12) 0.0005(9) 0.0080(10) 0.0022(10)
C26 0.0313(15) 0.0362(17) 0.0269(14) 0.0063(12) 0.0000(11) 0.0062(12)
C27 0.0348(15) 0.0360(16) 0.0314(15) -0.0020(12) 0.0041(12) 0.0041(13)

loop_
_atom_type_symbol
_atom_type_description
_atom_type_scat_dispersion_real
_atom_type_scat_dispersion_imag
_atom_type_scat_source
C C 0.0181 0.0091 'International Tables Vol C Tables 4.2.6.8 and 6.1.1.4'
H H 0.0000 0.0000 'International Tables Vol C Tables 4.2.6.8 and 6.1.1.4'
O O 0.0492 0.0322 'International Tables Vol C Tables 4.2.6.8 and 6.1.1.4'

loop_
_geom_angle_atom_site_label_1
_geom_angle_atom_site_label_2
_geom_angle_atom_site_label_3
_geom_angle
_geom_angle_site_symmetry_1
_geom_angle_site_symmetry_3
_geom_angle_publ_flag
C23 O9 C9 113.67(19) . . ?
C10 O5 C14 122.50(19) . . ?
C1 O4 C15 111.19(19) . . ?
C16 O2 H2 109.5 . . ?
C8 O6 C23 111.03(19) . . ?
C20 O8 C26 116.1(2) . . ?
C27 O1 H1 113(3) . . ?
O4 C1 C2 111.3(2) . . ?
O3 C1 O4 120.4(2) . . ?
O3 C1 C2 128.2(2) . . ?
O5 C10 C11 122.9(2) . . ?
C9 C10 O5 118.2(2) . . ?
C9 C10 C11 118.9(2) . . ?
O9 C9 C21 114.5(2) . . ?
C10 C9 O9 117.0(2) . . ?
C10 C9 C21 128.5(2) . . ?
O6 C8 C7 110.1(2) . . ?
O7 C8 O6 121.2(2) . . ?
O7 C8 C7 128.6(2) . . ?
O2 C16 C15 105.8(2) . . ?
O2 C16 C18 106.2(2) . . ?
O2 C16 C17 109.3(2) . . ?
C18 C16 C15 110.8(2) . . ?
C17 C16 C15 113.06(19) . . ?
C17 C16 C18 111.3(2) . . ?
C1 C2 H2A 111.2 . . ?
C1 C2 H2B 111.2 . . ?
C1 C2 C3 102.9(2) . . ?
H2A C2 H2B 109.1 . . ?
C3 C2 H2A 111.2 . . ?
C3 C2 H2B 111.2 . . ?
C13 C12 C5 111.01(19) . . ?
C13 C12 C11 106.80(19) . . ?
C11 C12 C5 105.27(19) . . ?
C19 C12 C5 113.20(19) . . ?
C19 C12 C13 108.4(2) . . ?
C19 C12 C11 112.02(19) . . ?
C2 C3 C15 106.6(2) . . ?
C4 C3 C2 124.8(2) . . ?
C4 C3 C15 127.4(2) . . ?
O10 C20 O8 123.4(2) . . ?
O10 C20 C11 123.2(2) . . ?
O8 C20 C11 113.4(2) . . ?
O4 C15 C16 104.24(18) . . ?
O4 C15 C3 101.89(18) . . ?
O4 C15 C14 101.49(18) . . ?
C3 C15 C16 114.7(2) . . ?
C3 C15 C14 116.50(19) . . ?
C14 C15 C16 115.1(2) . . ?
O5 C14 C15 109.66(19) . . ?
O5 C14 H14 107.1 . . ?
O5 C14 C13 113.48(18) . . ?
C15 C14 H14 107.1 . . ?
C13 C14 C15 112.2(2) . . ?
C13 C14 H14 107.1 . . ?
C12 C5 H5 106.4 . . ?
C6 C5 C12 109.87(19) . . ?
C6 C5 H5 106.4 . . ?
C4 C5 C12 112.32(19) . . ?
C4 C5 H5 106.4 . . ?
C4 C5 C6 114.9(2) . . ?
O9 C23 O6 107.2(2) . . ?
O9 C23 H23 109.3 . . ?
O9 C23 C22 114.7(2) . . ?
O6 C23 H23 109.3 . . ?
O6 C23 C22 106.89(19) . . ?
C22 C23 H23 109.3 . . ?
C5 C6 H6A 109.3 . . ?
C5 C6 H6B 109.3 . . ?
C5 C6 C7 111.5(2) . . ?
H6A C6 H6B 108.0 . . ?
C7 C6 H6A 109.3 . . ?
C7 C6 H6B 109.3 . . ?
C12 C13 H13A 109.3 . . ?
C12 C13 H13B 109.3 . . ?
C14 C13 C12 111.66(19) . . ?
C14 C13 H13A 109.3 . . ?
C14 C13 H13B 109.3 . . ?
H13A C13 H13B 107.9 . . ?
H24A C24 H24B 109.5 . . ?
H24A C24 H24C 109.5 . . ?
H24B C24 H24C 109.5 . . ?
C7 C24 H24A 109.5 . . ?
C7 C24 H24B 109.5 . . ?
C7 C24 H24C 109.5 . . ?
C3 C4 C5 119.8(2) . . ?
C3 C4 C25 121.8(2) . . ?
C25 C4 C5 118.3(2) . . ?
C23 C22 H22 108.4 . . ?
C23 C22 C11 110.9(2) . . ?
C23 C22 C7 103.0(2) . . ?
C11 C22 H22 108.4 . . ?
C7 C22 H22 108.4 . . ?
C7 C22 C11 117.5(2) . . ?
C9 C21 H21A 109.5 . . ?
C9 C21 H21B 109.5 . . ?
C9 C21 H21C 109.5 . . ?
H21A C21 H21B 109.5 . . ?
H21A C21 H21C 109.5 . . ?
H21B C21 H21C 109.5 . . ?
C16 C18 H18A 109.5 . . ?
C16 C18 H18B 109.5 . . ?
C16 C18 H18C 109.5 . . ?
H18A C18 H18B 109.5 . . ?
H18A C18 H18C 109.5 . . ?
H18B C18 H18C 109.5 . . ?
C10 C11 C12 108.22(19) . . ?
C10 C11 C20 104.53(19) . . ?
C10 C11 C22 111.04(19) . . ?
C12 C11 C22 111.64(19) . . ?
C20 C11 C12 112.0(2) . . ?
C20 C11 C22 109.20(19) . . ?
C12 C19 H19A 109.5 . . ?
C12 C19 H19B 109.5 . . ?
C12 C19 H19C 109.5 . . ?
H19A C19 H19B 109.5 . . ?
H19A C19 H19C 109.5 . . ?
H19B C19 H19C 109.5 . . ?
C8 C7 C6 111.7(2) . . ?
C8 C7 C24 105.0(2) . . ?
C8 C7 C22 102.9(2) . . ?
C6 C7 C24 109.9(2) . . ?
C6 C7 C22 117.5(2) . . ?
C24 C7 C22 109.0(2) . . ?
C4 C25 H25A 109.5 . . ?
C4 C25 H25B 109.5 . . ?
C4 C25 H25C 109.5 . . ?
H25A C25 H25B 109.5 . . ?
H25A C25 H25C 109.5 . . ?
H25B C25 H25C 109.5 . . ?
C16 C17 H17A 109.5 . . ?
C16 C17 H17B 109.5 . . ?
C16 C17 H17C 109.5 . . ?
H17A C17 H17B 109.5 . . ?
H17A C17 H17C 109.5 . . ?
H17B C17 H17C 109.5 . . ?
O8 C26 H26A 109.5 . . ?
O8 C26 H26B 109.5 . . ?
O8 C26 H26C 109.5 . . ?
H26A C26 H26B 109.5 . . ?
H26A C26 H26C 109.5 . . ?
H26B C26 H26C 109.5 . . ?
O1 C27 H27A 109.5 . . ?
O1 C27 H27B 109.5 . . ?
O1 C27 H27C 109.5 . . ?
H27A C27 H27B 109.5 . . ?
H27A C27 H27C 109.5 . . ?
H27B C27 H27C 109.5 . . ?

loop_
_geom_bond_atom_site_label_1
_geom_bond_atom_site_label_2
_geom_bond_distance
_geom_bond_site_symmetry_2
_geom_bond_publ_flag
O9 C9 1.408(3) . ?
O9 C23 1.404(3) . ?
O5 C10 1.377(3) . ?
O5 C14 1.444(3) . ?
O4 C1 1.343(3) . ?
O4 C15 1.477(3) . ?
O2 H2 0.8200 . ?
O2 C16 1.437(3) . ?
O6 C8 1.356(3) . ?
O6 C23 1.453(3) . ?
O3 C1 1.216(3) . ?
O7 C8 1.205(3) . ?
O10 C20 1.207(3) . ?
O8 C20 1.329(3) . ?
O8 C26 1.456(3) . ?
O1 C27 1.412(4) . ?
O1 H1 1.01(7) . ?
C1 C2 1.496(3) . ?
C10 C9 1.330(4) . ?
C10 C11 1.513(3) . ?
C9 C21 1.482(4) . ?
C8 C7 1.515(4) . ?
C16 C15 1.572(3) . ?
C16 C18 1.528(4) . ?
C16 C17 1.525(3) . ?
C2 H2A 0.9700 . ?
C2 H2B 0.9700 . ?
C2 C3 1.506(3) . ?
C12 C5 1.575(3) . ?
C12 C13 1.528(3) . ?
C12 C11 1.561(3) . ?
C12 C19 1.526(3) . ?
C3 C15 1.530(3) . ?
C3 C4 1.339(3) . ?
C20 C11 1.560(3) . ?
C15 C14 1.556(3) . ?
C14 H14 0.9800 . ?
C14 C13 1.517(3) . ?
C5 H5 0.9800 . ?
C5 C6 1.528(3) . ?
C5 C4 1.521(3) . ?
C23 H23 0.9800 . ?
C23 C22 1.542(3) . ?
C6 H6A 0.9700 . ?
C6 H6B 0.9700 . ?
C6 C7 1.533(3) . ?
C13 H13A 0.9700 . ?
C13 H13B 0.9700 . ?
C24 H24A 0.9600 . ?
C24 H24B 0.9600 . ?
C24 H24C 0.9600 . ?
C24 C7 1.546(3) . ?
C4 C25 1.506(3) . ?
C22 H22 0.9800 . ?
C22 C11 1.566(3) . ?
C22 C7 1.550(3) . ?
C21 H21A 0.9600 . ?
C21 H21B 0.9600 . ?
C21 H21C 0.9600 . ?
C18 H18A 0.9600 . ?
C18 H18B 0.9600 . ?
C18 H18C 0.9600 . ?
C19 H19A 0.9600 . ?
C19 H19B 0.9600 . ?
C19 H19C 0.9600 . ?
C25 H25A 0.9600 . ?
C25 H25B 0.9600 . ?
C25 H25C 0.9600 . ?
C17 H17A 0.9600 . ?
C17 H17B 0.9600 . ?
C17 H17C 0.9600 . ?
C26 H26A 0.9600 . ?
C26 H26B 0.9600 . ?
C26 H26C 0.9600 . ?
C27 H27A 0.9600 . ?
C27 H27B 0.9600 . ?
C27 H27C 0.9600 . ?

loop_
_geom_torsion_atom_site_label_1
_geom_torsion_atom_site_label_2
_geom_torsion_atom_site_label_3
_geom_torsion_atom_site_label_4
_geom_torsion
_geom_torsion_site_symmetry_1
_geom_torsion_site_symmetry_2
_geom_torsion_site_symmetry_3
_geom_torsion_site_symmetry_4
_geom_torsion_publ_flag
O9 C23 C22 C11 9.2(3) . . . . ?
O9 C23 C22 C7 135.7(2) . . . . ?
O5 C10 C9 O9 179.7(2) . . . . ?
O5 C10 C9 C21 1.1(4) . . . . ?
O5 C10 C11 C12 15.5(3) . . . . ?
O5 C10 C11 C20 -104.0(2) . . . . ?
O5 C10 C11 C22 138.4(2) . . . . ?
O5 C14 C13 C12 -36.1(3) . . . . ?
O4 C1 C2 C3 5.7(3) . . . . ?
O4 C15 C14 O5 -146.59(18) . . . . ?
O4 C15 C14 C13 86.4(2) . . . . ?
O2 C16 C15 O4 -51.5(2) . . . . ?
O2 C16 C15 C3 59.0(2) . . . . ?
O2 C16 C15 C14 -161.71(19) . . . . ?
O6 C8 C7 C6 150.6(2) . . . . ?
O6 C8 C7 C24 -90.4(2) . . . . ?
O6 C8 C7 C22 23.5(3) . . . . ?
O6 C23 C22 C11 -109.4(2) . . . . ?
O6 C23 C22 C7 17.0(2) . . . . ?
O3 C1 C2 C3 -171.1(3) . . . . ?
O7 C8 C7 C6 -34.6(4) . . . . ?
O7 C8 C7 C24 84.4(3) . . . . ?
O7 C8 C7 C22 -161.6(3) . . . . ?
O10 C20 C11 C10 38.2(3) . . . . ?
O10 C20 C11 C12 -78.7(3) . . . . ?
O10 C20 C11 C22 157.1(2) . . . . ?
O8 C20 C11 C10 -140.1(2) . . . . ?
O8 C20 C11 C12 103.0(2) . . . . ?
O8 C20 C11 C22 -21.2(3) . . . . ?
C1 O4 C15 C16 97.9(2) . . . . ?
C1 O4 C15 C3 -21.7(2) . . . . ?
C1 O4 C15 C14 -142.26(19) . . . . ?
C1 C2 C3 C15 -18.8(2) . . . . ?
C1 C2 C3 C4 149.1(2) . . . . ?
C10 O5 C14 C15 -131.7(2) . . . . ?
C10 O5 C14 C13 -5.4(3) . . . . ?
C9 O9 C23 O6 65.4(2) . . . . ?
C9 O9 C23 C22 -53.1(3) . . . . ?
C9 C10 C11 C12 -163.2(2) . . . . ?
C9 C10 C11 C20 77.2(3) . . . . ?
C9 C10 C11 C22 -40.4(3) . . . . ?
C8 O6 C23 O9 -126.4(2) . . . . ?
C8 O6 C23 C22 -2.9(3) . . . . ?
C16 C15 C14 O5 -34.7(3) . . . . ?
C16 C15 C14 C13 -161.77(19) . . . . ?
C2 C3 C15 O4 24.4(2) . . . . ?
C2 C3 C15 C16 -87.5(2) . . . . ?
C2 C3 C15 C14 133.8(2) . . . . ?
C2 C3 C4 C5 -168.4(2) . . . . ?
C2 C3 C4 C25 9.8(4) . . . . ?
C12 C5 C6 C7 -59.4(3) . . . . ?
C12 C5 C4 C3 72.5(3) . . . . ?
C12 C5 C4 C25 -105.7(3) . . . . ?
C3 C15 C14 O5 103.8(2) . . . . ?
C3 C15 C14 C13 -23.3(3) . . . . ?
C15 O4 C1 O3 -172.3(2) . . . . ?
C15 O4 C1 C2 10.6(3) . . . . ?
C15 C3 C4 C5 -3.0(4) . . . . ?
C15 C3 C4 C25 175.2(2) . . . . ?
C15 C14 C13 C12 88.8(2) . . . . ?
C14 O5 C10 C9 -165.3(2) . . . . ?
C14 O5 C10 C11 15.9(3) . . . . ?
C5 C12 C13 C14 -48.0(3) . . . . ?
C5 C12 C11 C10 64.5(2) . . . . ?
C5 C12 C11 C20 179.15(19) . . . . ?
C5 C12 C11 C22 -58.0(2) . . . . ?
C5 C6 C7 C8 -83.5(3) . . . . ?
C5 C6 C7 C24 160.5(2) . . . . ?
C5 C6 C7 C22 35.1(3) . . . . ?
C23 O9 C9 C10 50.8(3) . . . . ?
C23 O9 C9 C21 -130.4(2) . . . . ?
C23 O6 C8 O7 171.4(2) . . . . ?
C23 O6 C8 C7 -13.3(3) . . . . ?
C23 C22 C11 C10 34.1(3) . . . . ?
C23 C22 C11 C12 154.9(2) . . . . ?
C23 C22 C11 C20 -80.7(2) . . . . ?
C23 C22 C7 C8 -23.5(2) . . . . ?
C23 C22 C7 C6 -146.7(2) . . . . ?
C23 C22 C7 C24 87.5(2) . . . . ?
C6 C5 C4 C3 -160.9(2) . . . . ?
C6 C5 C4 C25 20.9(3) . . . . ?
C13 C12 C5 C6 -173.4(2) . . . . ?
C13 C12 C5 C4 -44.1(3) . . . . ?
C13 C12 C11 C10 -53.6(2) . . . . ?
C13 C12 C11 C20 61.1(2) . . . . ?
C13 C12 C11 C22 -176.10(19) . . . . ?
C4 C3 C15 O4 -143.1(2) . . . . ?
C4 C3 C15 C16 105.0(3) . . . . ?
C4 C3 C15 C14 -33.7(3) . . . . ?
C4 C5 C6 C7 172.7(2) . . . . ?
C18 C16 C15 O4 63.2(2) . . . . ?
C18 C16 C15 C3 173.8(2) . . . . ?
C18 C16 C15 C14 -47.0(3) . . . . ?
C11 C10 C9 O9 -1.4(3) . . . . ?
C11 C10 C9 C21 179.9(2) . . . . ?
C11 C12 C5 C6 71.4(2) . . . . ?
C11 C12 C5 C4 -159.32(19) . . . . ?
C11 C12 C13 C14 66.2(2) . . . . ?
C11 C22 C7 C8 98.6(2) . . . . ?
C11 C22 C7 C6 -24.6(3) . . . . ?
C11 C22 C7 C24 -150.4(2) . . . . ?
C19 C12 C5 C6 -51.2(3) . . . . ?
C19 C12 C5 C4 78.0(2) . . . . ?
C19 C12 C13 C14 -172.9(2) . . . . ?
C19 C12 C11 C10 -172.1(2) . . . . ?
C19 C12 C11 C20 -57.4(3) . . . . ?
C19 C12 C11 C22 65.4(3) . . . . ?
C7 C22 C11 C10 -83.9(3) . . . . ?
C7 C22 C11 C12 36.9(3) . . . . ?
C7 C22 C11 C20 161.3(2) . . . . ?
C17 C16 C15 O4 -171.0(2) . . . . ?
C17 C16 C15 C3 -60.5(3) . . . . ?
C17 C16 C15 C14 78.8(3) . . . . ?
C26 O8 C20 O10 -6.1(4) . . . . ?
C26 O8 C20 C11 172.2(2) . . . . ?
